data_4109458
loop_
_publ_author_name
'Natalia F. Blank'
'Jillian R. Moncarz'
'Tim J. Brunker'
'Corina Scriban'
'Brian J. Anderson'
'Omar Amir'
'David S. Glueck'
'Lev N. Zakharov'
'James A. Golen'
'Christopher D. Incarvito'
'Arnold L. Rheingold'

_publ_section_title
;
 Palladium-Catalyzed Asymmetric Phosphination. Scope, Mechanism, and
 Origin of Enantioselectivity
;
_journal_name_full 'Journal of the American Chemical Society'
_journal_page_first 6847
_journal_page_last 6858
_journal_paper_doi 10.1021/ja070225a
_journal_volume 129
_journal_year 2007
_chemical_formula_sum 'C23 H33 O P'
_chemical_formula_weight 356.46
_chemical_name_systematic
; 
 ? 
;
_space_group_IT_number 4
_symmetry_cell_setting monoclinic
_symmetry_space_group_name_Hall 'P 2yb'
_symmetry_space_group_name_H-M 'P 1 21 1'
_atom_sites_solution_hydrogens geom
_atom_sites_solution_primary direct
_atom_sites_solution_secondary difmap
_audit_creation_method SHELXL-97
_cell_angle_alpha 90.00
_cell_angle_beta 102.2370(10)
_cell_angle_gamma 90.00
_cell_formula_units_Z 4
_cell_length_a 14.9713(10)
_cell_length_b 9.4608(6)
_cell_length_c 15.0844(10)
_cell_measurement_reflns_used 8459
_cell_measurement_temperature 100(2)
_cell_measurement_theta_max 27.50
_cell_measurement_theta_min 2.56
_cell_volume 2088.0(2)
_computing_cell_refinement 'Bruker SMART'
_computing_data_collection 'Bruker SMART'
_computing_data_reduction 'Bruker SAINT'
_computing_molecular_graphics 'Bruker SHELXTL'
_computing_publication_material 'Bruker SHELXTL'
_computing_structure_refinement 'SHELXL-97 (Sheldrick, 1997)'
_computing_structure_solution 'SHELXS-97 (Sheldrick, 1990)'
_diffrn_ambient_temperature 100(2)
_diffrn_measured_fraction_theta_full 0.969
_diffrn_measured_fraction_theta_max 0.869
_diffrn_measurement_device_type 'CCD area detector'
_diffrn_measurement_method 'phi and omega scans'
_diffrn_radiation_monochromator graphite
_diffrn_radiation_source 'fine-focus sealed tube'
_diffrn_radiation_type MoK\a
_diffrn_radiation_wavelength 0.71073
_diffrn_reflns_av_R_equivalents 0.0174
_diffrn_reflns_av_sigmaI/netI 0.0375
_diffrn_reflns_limit_h_max 19
_diffrn_reflns_limit_h_min -12
_diffrn_reflns_limit_k_max 12
_diffrn_reflns_limit_k_min -12
_diffrn_reflns_limit_l_max 14
_diffrn_reflns_limit_l_min -14
_diffrn_reflns_number 11994
_diffrn_reflns_theta_full 25.00
_diffrn_reflns_theta_max 27.51
_diffrn_reflns_theta_min 1.38
_exptl_absorpt_coefficient_mu 0.139
_exptl_absorpt_correction_T_max 0.9727
_exptl_absorpt_correction_T_min 0.9464
_exptl_absorpt_correction_type multi-scan
_exptl_absorpt_process_details sadabs
_exptl_crystal_colour colorless
_exptl_crystal_density_diffrn 1.134
_exptl_crystal_description block
_exptl_crystal_F_000 776
_exptl_crystal_size_max 0.40
_exptl_crystal_size_mid 0.30
_exptl_crystal_size_min 0.20
_refine_diff_density_max 0.277
_refine_diff_density_min -0.171
_refine_diff_density_rms 0.043
_refine_ls_abs_structure_details 'Flack H D (1983), Acta Cryst. A39, 876-881'
_refine_ls_abs_structure_Flack 0.00(6)
_refine_ls_extinction_method none
_refine_ls_goodness_of_fit_ref 1.013
_refine_ls_hydrogen_treatment constr
_refine_ls_matrix_type full
_refine_ls_number_parameters 451
_refine_ls_number_reflns 7987
_refine_ls_number_restraints 1
_refine_ls_restrained_S_all 1.013
_refine_ls_R_factor_all 0.0400
_refine_ls_R_factor_gt 0.0361
_refine_ls_shift/su_max 0.012
_refine_ls_shift/su_mean 0.002
_refine_ls_structure_factor_coef Fsqd
_refine_ls_weighting_details 'calc w=1/[\s^2^(Fo^2^)+(0.0590P)^2^+0.1100P] where P=(Fo^2^+2Fc^2^)/3'
_refine_ls_weighting_scheme calc
_refine_ls_wR_factor_gt 0.0924
_refine_ls_wR_factor_ref 0.0956
_reflns_number_gt 7368
_reflns_number_total 7987
_reflns_threshold_expression >2sigma(I)
_cod_data_source_file ja070225asi20070309_123028_7.cif
_cod_data_source_block glu146
_cod_database_code 4109458

loop_
_symmetry_equiv_pos_as_xyz
'x, y, z'
'-x, y+1/2, -z'

loop_
_atom_site_label
_atom_site_type_symbol
_atom_site_fract_x
_atom_site_fract_y
_atom_site_fract_z
_atom_site_U_iso_or_equiv
_atom_site_adp_type
_atom_site_occupancy
_atom_site_symmetry_multiplicity
_atom_site_calc_flag
_atom_site_refinement_flags
P1 P 0.56490(3) 0.60301(4) 0.97459(3) 0.01751(11) Uani 1 1 d .
P1' P 0.94277(3) 0.10950(4) 0.51782(3) 0.01700(10) Uani 1 1 d .
O1 O 0.56271(8) 0.24614(13) 0.64577(8) 0.0240(3) Uani 1 1 d .
O1' O 0.93138(8) -0.28025(13) 0.82874(8) 0.0243(3) Uani 1 1 d .
C1 C 0.44965(11) 0.67745(19) 0.96428(13) 0.0233(4) Uani 1 1 d .
H1A H 0.4063 0.6011 0.9680 0.035 Uiso 1 1 calc R
H1B H 0.4313 0.7258 0.9058 0.035 Uiso 1 1 calc R
H1C H 0.4499 0.7451 1.0135 0.035 Uiso 1 1 calc R
C1' C 1.05987(11) 0.17955(19) 0.54063(13) 0.0231(4) Uani 1 1 d .
H1'A H 1.1027 0.1031 0.5356 0.035 Uiso 1 1 calc R
H1'B H 1.0749 0.2192 0.6020 0.035 Uiso 1 1 calc R
H1'C H 1.0645 0.2537 0.4965 0.035 Uiso 1 1 calc R
C2 C 0.56243(11) 0.50788(17) 0.86896(12) 0.0176(4) Uani 1 1 d .
C2' C 0.93892(11) 0.00326(16) 0.61790(11) 0.0163(3) Uani 1 1 d .
C3 C 0.48278(11) 0.47269(19) 0.80598(12) 0.0228(4) Uani 1 1 d .
H3A H 0.4257 0.5084 0.8139 0.027 Uiso 1 1 calc R
C3' C 0.85663(11) -0.02333(18) 0.64388(12) 0.0203(4) Uani 1 1 d .
H3'A H 0.8030 0.0238 0.6130 0.024 Uiso 1 1 calc R
C4 C 0.48552(11) 0.38684(19) 0.73237(12) 0.0235(4) Uani 1 1 d .
H4A H 0.4305 0.3645 0.6903 0.028 Uiso 1 1 calc R
C4' C 0.85030(12) -0.11653(18) 0.71353(12) 0.0208(4) Uani 1 1 d .
H4'A H 0.7932 -0.1326 0.7298 0.025 Uiso 1 1 calc R
C5 C 0.56828(11) 0.33303(18) 0.71953(12) 0.0194(4) Uani 1 1 d .
C5' C 0.92867(11) -0.18613(17) 0.75918(11) 0.0177(4) Uani 1 1 d .
C6 C 0.64884(11) 0.36761(18) 0.78040(12) 0.0208(4) Uani 1 1 d .
H6A H 0.7059 0.3331 0.7716 0.025 Uiso 1 1 calc R
C6' C 1.01149(11) -0.16230(18) 0.73383(11) 0.0206(4) Uani 1 1 d .
H6'A H 1.0649 -0.2102 0.7645 0.025 Uiso 1 1 calc R
C7 C 0.64458(11) 0.45317(18) 0.85405(12) 0.0213(4) Uani 1 1 d .
H7A H 0.6997 0.4754 0.8959 0.026 Uiso 1 1 calc R
C7' C 1.01648(11) -0.06943(18) 0.66433(11) 0.0183(4) Uani 1 1 d .
H7'A H 1.0735 -0.0545 0.6477 0.022 Uiso 1 1 calc R
C8 C 0.64500(12) 0.18234(19) 0.63239(13) 0.0237(4) Uani 1 1 d .
H8A H 0.6318 0.1234 0.5777 0.036 Uiso 1 1 calc R
H8B H 0.6710 0.1235 0.6850 0.036 Uiso 1 1 calc R
H8C H 0.6888 0.2562 0.6252 0.036 Uiso 1 1 calc R
C8' C 0.84713(12) -0.31630(19) 0.85277(13) 0.0245(4) Uani 1 1 d .
H8'A H 0.8587 -0.3831 0.9036 0.037 Uiso 1 1 calc R
H8'B H 0.8062 -0.3599 0.8006 0.037 Uiso 1 1 calc R
H8'C H 0.8186 -0.2307 0.8706 0.037 Uiso 1 1 calc R
C9 C 0.63968(10) 0.75604(17) 0.96611(11) 0.0152(3) Uani 1 1 d .
C9' C 0.86933(10) 0.26264(16) 0.52957(11) 0.0140(3) Uani 1 1 d .
C10 C 0.62596(11) 0.85406(17) 0.89354(11) 0.0156(3) Uani 1 1 d .
C10' C 0.79843(11) 0.29359(17) 0.45292(11) 0.0152(3) Uani 1 1 d .
C11 C 0.68716(11) 0.96627(17) 0.89681(11) 0.0165(3) Uani 1 1 d .
H11A H 0.6776 1.0317 0.8479 0.020 Uiso 1 1 calc R
C11' C 0.73850(11) 0.40469(17) 0.45784(11) 0.0154(3) Uani 1 1 d .
H11B H 0.6911 0.4244 0.4067 0.019 Uiso 1 1 calc R
C12 C 0.76137(11) 0.98630(18) 0.96840(11) 0.0168(3) Uani 1 1 d .
C12' C 0.74590(11) 0.48780(17) 0.53543(11) 0.0163(3) Uani 1 1 d .
C13 C 0.77407(11) 0.88916(18) 1.03890(12) 0.0188(4) Uani 1 1 d .
H13A H 0.8237 0.9022 1.0891 0.023 Uiso 1 1 calc R
C13' C 0.81681(11) 0.45838(16) 0.60847(11) 0.0150(3) Uani 1 1 d .
H13B H 0.8238 0.5160 0.6611 0.018 Uiso 1 1 calc R
C14 C 0.71667(11) 0.77305(17) 1.03885(11) 0.0177(4) Uani 1 1 d .
C14' C 0.87834(10) 0.34760(16) 0.60798(11) 0.0142(3) Uani 1 1 d .
C15 C 0.54895(11) 0.84252(17) 0.80965(11) 0.0168(3) Uani 1 1 d .
H15A H 0.5076 0.7643 0.8205 0.020 Uiso 1 1 calc R
C15' C 0.78385(11) 0.20367(18) 0.36724(11) 0.0188(4) Uani 1 1 d .
H15B H 0.8454 0.1729 0.3588 0.023 Uiso 1 1 calc R
C16 C 0.58642(12) 0.8034(2) 0.72579(12) 0.0236(4) Uani 1 1 d .
H16A H 0.5358 0.7970 0.6728 0.035 Uiso 1 1 calc R
H16B H 0.6178 0.7120 0.7358 0.035 Uiso 1 1 calc R
H16C H 0.6296 0.8762 0.7153 0.035 Uiso 1 1 calc R
C16' C 0.72992(13) 0.0703(2) 0.37953(13) 0.0307(4) Uani 1 1 d .
H16D H 0.7216 0.0125 0.3245 0.046 Uiso 1 1 calc R
H16E H 0.6700 0.0971 0.3907 0.046 Uiso 1 1 calc R
H16F H 0.7636 0.0160 0.4312 0.046 Uiso 1 1 calc R
C17 C 0.49176(11) 0.97860(19) 0.79312(12) 0.0218(4) Uani 1 1 d .
H17A H 0.4679 1.0008 0.8472 0.033 Uiso 1 1 calc R
H17B H 0.4407 0.9650 0.7412 0.033 Uiso 1 1 calc R
H17C H 0.5302 1.0567 0.7804 0.033 Uiso 1 1 calc R
C17' C 0.73672(12) 0.2803(2) 0.28056(12) 0.0258(4) Uani 1 1 d .
H17D H 0.7718 0.3650 0.2723 0.039 Uiso 1 1 calc R
H17E H 0.6748 0.3078 0.2854 0.039 Uiso 1 1 calc R
H17F H 0.7334 0.2173 0.2284 0.039 Uiso 1 1 calc R
C18 C 0.82668(11) 1.1099(2) 0.96909(12) 0.0210(3) Uani 1 1 d .
H18A H 0.8087 1.1595 0.9094 0.025 Uiso 1 1 calc R
C18' C 0.67925(11) 0.60745(19) 0.54003(11) 0.0200(3) Uani 1 1 d .
H18B H 0.6912 0.6414 0.6042 0.024 Uiso 1 1 calc R
C19 C 0.81899(14) 1.2153(2) 1.04305(14) 0.0333(5) Uani 1 1 d .
H19A H 0.8614 1.2938 1.0418 0.050 Uiso 1 1 calc R
H19B H 0.8342 1.1684 1.1023 0.050 Uiso 1 1 calc R
H19C H 0.7564 1.2517 1.0328 0.050 Uiso 1 1 calc R
C19' C 0.69490(13) 0.7315(2) 0.48135(14) 0.0313(5) Uani 1 1 d .
H19D H 0.6508 0.8064 0.4854 0.047 Uiso 1 1 calc R
H19E H 0.6869 0.7004 0.4182 0.047 Uiso 1 1 calc R
H19F H 0.7571 0.7677 0.5025 0.047 Uiso 1 1 calc R
C20 C 0.92557(12) 1.0595(2) 0.97903(14) 0.0282(4) Uani 1 1 d .
H20A H 0.9656 1.1413 0.9787 0.042 Uiso 1 1 calc R
H20B H 0.9298 0.9968 0.9284 0.042 Uiso 1 1 calc R
H20C H 0.9445 1.0081 1.0364 0.042 Uiso 1 1 calc R
C20' C 0.57992(12) 0.5584(2) 0.51528(14) 0.0266(4) Uani 1 1 d .
H20D H 0.5394 0.6387 0.5188 0.040 Uiso 1 1 calc R
H20E H 0.5698 0.4847 0.5578 0.040 Uiso 1 1 calc R
H20F H 0.5667 0.5204 0.4534 0.040 Uiso 1 1 calc R
C21 C 0.74198(12) 0.66853(19) 1.11705(12) 0.0228(4) Uani 1 1 d .
H21A H 0.6999 0.5856 1.1032 0.027 Uiso 1 1 calc R
C21' C 0.95189(11) 0.32484(17) 0.69362(11) 0.0159(3) Uani 1 1 d .
H21B H 0.9871 0.2381 0.6846 0.019 Uiso 1 1 calc R
C22 C 0.72939(16) 0.7319(3) 1.20601(14) 0.0422(6) Uani 1 1 d .
H22A H 0.6665 0.7658 1.1992 0.063 Uiso 1 1 calc R
H22B H 0.7718 0.8111 1.2227 0.063 Uiso 1 1 calc R
H22C H 0.7418 0.6597 1.2536 0.063 Uiso 1 1 calc R
C22' C 0.90967(12) 0.3002(2) 0.77651(12) 0.0216(4) Uani 1 1 d .
H22D H 0.8674 0.2199 0.7649 0.032 Uiso 1 1 calc R
H22E H 0.8764 0.3851 0.7880 0.032 Uiso 1 1 calc R
H22F H 0.9583 0.2799 0.8296 0.032 Uiso 1 1 calc R
C23 C 0.83939(13) 0.6146(2) 1.12667(13) 0.0355(5) Uani 1 1 d .
H23A H 0.8535 0.5481 1.1775 0.053 Uiso 1 1 calc R
H23B H 0.8820 0.6945 1.1380 0.053 Uiso 1 1 calc R
H23C H 0.8453 0.5666 1.0706 0.053 Uiso 1 1 calc R
C23' C 1.01884(11) 0.44931(18) 0.70984(12) 0.0209(4) Uani 1 1 d .
H23D H 1.0456 0.4624 0.6565 0.031 Uiso 1 1 calc R
H23E H 1.0675 0.4297 0.7630 0.031 Uiso 1 1 calc R
H23F H 0.9862 0.5354 0.7204 0.031 Uiso 1 1 calc R

loop_
_atom_site_aniso_label
_atom_site_aniso_U_11
_atom_site_aniso_U_22
_atom_site_aniso_U_33
_atom_site_aniso_U_23
_atom_site_aniso_U_13
_atom_site_aniso_U_12
P1 0.0188(2) 0.0165(2) 0.0170(2) 0.00062(19) 0.00317(15) -0.00474(18)
P1' 0.01861(19) 0.0155(2) 0.0170(2) 0.00060(18) 0.00403(15) 0.00512(17)
O1 0.0215(6) 0.0231(6) 0.0273(7) -0.0095(5) 0.0046(5) -0.0006(5)
O1' 0.0256(6) 0.0245(7) 0.0245(7) 0.0103(6) 0.0092(5) 0.0031(5)
C1 0.0215(9) 0.0257(9) 0.0252(11) -0.0019(8) 0.0103(7) -0.0030(7)
C1' 0.0203(8) 0.0241(9) 0.0273(11) 0.0061(8) 0.0108(7) 0.0044(7)
C2 0.0192(8) 0.0130(8) 0.0207(10) 0.0027(7) 0.0041(7) -0.0026(6)
C2' 0.0185(8) 0.0124(7) 0.0179(9) -0.0029(6) 0.0034(6) 0.0011(6)
C3 0.0166(8) 0.0214(8) 0.0293(11) -0.0042(8) 0.0023(7) 0.0003(7)
C3' 0.0175(8) 0.0182(8) 0.0249(10) 0.0003(7) 0.0040(7) 0.0043(6)
C4 0.0158(8) 0.0248(9) 0.0267(11) -0.0048(8) -0.0024(7) -0.0014(7)
C4' 0.0190(8) 0.0198(8) 0.0246(11) 0.0004(7) 0.0069(7) 0.0011(6)
C5 0.0209(8) 0.0147(8) 0.0227(10) 0.0007(7) 0.0049(7) -0.0016(6)
C5' 0.0218(8) 0.0145(8) 0.0169(10) -0.0006(7) 0.0042(7) 0.0008(6)
C6 0.0170(8) 0.0192(8) 0.0263(11) 0.0005(7) 0.0049(7) -0.0006(6)
C6' 0.0180(8) 0.0196(8) 0.0231(10) 0.0015(7) 0.0019(7) 0.0030(6)
C7 0.0178(8) 0.0212(9) 0.0230(10) 0.0013(7) 0.0003(7) -0.0029(6)
C7' 0.0168(8) 0.0175(8) 0.0205(10) -0.0005(7) 0.0039(6) 0.0011(6)
C8 0.0259(9) 0.0209(9) 0.0267(11) -0.0015(7) 0.0108(8) 0.0005(7)
C8' 0.0288(9) 0.0227(9) 0.0255(11) 0.0020(8) 0.0138(8) -0.0002(7)
C9 0.0171(8) 0.0154(8) 0.0135(9) -0.0022(6) 0.0040(6) -0.0021(6)
C9' 0.0141(7) 0.0127(7) 0.0158(9) 0.0019(6) 0.0044(6) 0.0013(6)
C10 0.0164(8) 0.0169(8) 0.0141(9) -0.0029(6) 0.0046(6) 0.0002(6)
C10' 0.0159(8) 0.0139(7) 0.0161(9) 0.0022(6) 0.0038(6) -0.0020(6)
C11 0.0191(8) 0.0165(8) 0.0145(9) -0.0009(6) 0.0048(6) -0.0002(6)
C11' 0.0148(8) 0.0174(8) 0.0137(9) 0.0029(6) 0.0018(6) 0.0026(6)
C12 0.0181(8) 0.0158(7) 0.0176(9) -0.0020(7) 0.0060(6) -0.0032(6)
C12' 0.0169(8) 0.0142(7) 0.0189(10) 0.0015(7) 0.0059(6) 0.0015(6)
C13 0.0178(8) 0.0214(8) 0.0159(10) -0.0031(7) 0.0004(6) -0.0047(6)
C13' 0.0188(8) 0.0130(8) 0.0140(9) -0.0015(6) 0.0051(6) 0.0003(6)
C14 0.0197(8) 0.0179(8) 0.0147(9) -0.0005(7) 0.0022(6) -0.0017(6)
C14' 0.0147(7) 0.0129(7) 0.0153(9) 0.0011(6) 0.0034(6) -0.0020(6)
C15 0.0174(8) 0.0169(8) 0.0151(9) -0.0004(7) 0.0012(6) -0.0016(6)
C15' 0.0181(8) 0.0202(8) 0.0179(10) -0.0026(7) 0.0033(6) 0.0017(6)
C16 0.0244(9) 0.0275(9) 0.0188(10) -0.0035(8) 0.0043(7) -0.0028(7)
C16' 0.0382(11) 0.0223(9) 0.0306(12) -0.0090(8) 0.0054(8) -0.0088(8)
C17 0.0202(8) 0.0210(8) 0.0224(10) 0.0015(7) 0.0005(7) 0.0010(7)
C17' 0.0264(9) 0.0297(10) 0.0198(10) -0.0031(8) 0.0012(7) 0.0036(7)
C18 0.0231(8) 0.0211(8) 0.0177(9) 0.0022(8) 0.0016(6) -0.0076(7)
C18' 0.0223(8) 0.0197(8) 0.0175(9) -0.0015(8) 0.0030(6) 0.0097(7)
C19 0.0349(10) 0.0251(10) 0.0411(13) -0.0103(9) 0.0109(9) -0.0122(8)
C19' 0.0290(10) 0.0183(9) 0.0477(13) 0.0064(9) 0.0104(9) 0.0078(8)
C20 0.0222(9) 0.0327(10) 0.0295(11) 0.0001(8) 0.0052(7) -0.0095(7)
C20' 0.0218(9) 0.0273(9) 0.0317(11) 0.0051(8) 0.0080(7) 0.0085(7)
C21 0.0258(9) 0.0207(9) 0.0192(10) 0.0048(7) -0.0010(7) -0.0048(7)
C21' 0.0163(8) 0.0157(8) 0.0150(9) 0.0016(7) 0.0019(6) 0.0017(6)
C22 0.0558(14) 0.0505(13) 0.0245(12) 0.0152(11) 0.0182(10) 0.0232(11)
C22' 0.0203(9) 0.0269(9) 0.0173(10) 0.0032(7) 0.0030(7) 0.0034(7)
C23 0.0405(11) 0.0320(10) 0.0350(12) 0.0111(10) 0.0105(9) 0.0108(9)
C23' 0.0195(8) 0.0207(9) 0.0199(10) -0.0003(7) -0.0013(7) -0.0022(7)

loop_
_atom_type_symbol
_atom_type_description
_atom_type_scat_dispersion_real
_atom_type_scat_dispersion_imag
_atom_type_scat_source
C C 0.0033 0.0016 'International Tables Vol C Tables 4.2.6.8 and 6.1.1.4'
H H 0.0000 0.0000 'International Tables Vol C Tables 4.2.6.8 and 6.1.1.4'
O O 0.0106 0.0060 'International Tables Vol C Tables 4.2.6.8 and 6.1.1.4'
P P 0.1023 0.0942 'International Tables Vol C Tables 4.2.6.8 and 6.1.1.4'

loop_
_geom_angle_atom_site_label_1
_geom_angle_atom_site_label_2
_geom_angle_atom_site_label_3
_geom_angle
C2 P1 C1 105.67(8)
C2 P1 C9 103.07(7)
C1 P1 C9 105.36(8)
C2' P1' C1' 103.89(8)
C2' P1' C9' 103.21(7)
C1' P1' C9' 105.22(8)
C5 O1 C8 117.60(13)
C5' O1' C8' 117.78(13)
C7 C2 C3 117.13(16)
C7 C2 P1 117.94(12)
C3 C2 P1 124.58(13)
C3' C2' C7' 117.33(15)
C3' C2' P1' 121.15(12)
C7' C2' P1' 121.01(13)
C4 C3 C2 121.27(16)
C4' C3' C2' 122.23(15)
C3 C4 C5 120.37(16)
C3' C4' C5' 119.22(16)
O1 C5 C4 115.44(15)
O1 C5 C6 124.86(15)
C4 C5 C6 119.70(16)
O1' C5' C6' 115.62(14)
O1' C5' C4' 124.79(15)
C6' C5' C4' 119.58(16)
C7 C6 C5 119.03(16)
C7' C6' C5' 120.41(15)
C6 C7 C2 122.50(16)
C6' C7' C2' 121.22(16)
C10 C9 C14 118.91(14)
C10 C9 P1 125.09(12)
C14 C9 P1 116.00(12)
C14' C9' C10' 119.02(14)
C14' C9' P1' 124.94(12)
C10' C9' P1' 116.04(12)
C11 C10 C9 118.95(15)
C11 C10 C15 117.32(15)
C9 C10 C15 123.71(14)
C11' C10' C9' 119.28(15)
C11' C10' C15' 119.20(14)
C9' C10' C15' 121.45(14)
C12 C11 C10 122.83(16)
C10' C11' C12' 122.15(15)
C13 C12 C11 117.56(15)
C13 C12 C18 121.32(15)
C11 C12 C18 121.13(15)
C13' C12' C11' 117.70(15)
C13' C12' C18' 120.84(15)
C11' C12' C18' 121.46(14)
C12 C13 C14 122.48(16)
C12' C13' C14' 122.78(15)
C13 C14 C9 119.21(15)
C13 C14 C21 117.29(15)
C9 C14 C21 123.48(15)
C13' C14' C9' 119.04(14)
C13' C14' C21' 117.41(14)
C9' C14' C21' 123.55(14)
C10 C15 C17 111.84(14)
C10 C15 C16 110.94(13)
C17 C15 C16 110.91(14)
C17' C15' C10' 114.66(14)
C17' C15' C16' 109.56(14)
C10' C15' C16' 109.99(14)
C19 C18 C12 111.14(14)
C19 C18 C20 110.76(15)
C12 C18 C20 111.57(15)
C19' C18' C12' 111.42(14)
C19' C18' C20' 110.80(14)
C12' C18' C20' 112.17(15)
C22 C21 C23 110.12(16)
C22 C21 C14 111.77(15)
C23 C21 C14 111.53(15)
C14' C21' C23' 110.93(13)
C14' C21' C22' 111.33(13)
C23' C21' C22' 110.82(14)

loop_
_geom_bond_atom_site_label_1
_geom_bond_atom_site_label_2
_geom_bond_distance
P1 C2 1.8235(18)
P1 C1 1.8395(18)
P1 C9 1.8511(16)
P1' C2' 1.8247(17)
P1' C1' 1.8372(18)
P1' C9' 1.8498(16)
O1 C5 1.372(2)
O1 C8 1.424(2)
O1' C5' 1.370(2)
O1' C8' 1.426(2)
C2 C7 1.396(2)
C2 C3 1.398(2)
C2' C3' 1.393(2)
C2' C7' 1.403(2)
C3 C4 1.383(2)
C3' C4' 1.390(2)
C4 C5 1.391(2)
C4' C5' 1.393(2)
C5 C6 1.391(2)
C5' C6' 1.391(2)
C6 C7 1.387(2)
C6' C7' 1.382(2)
C9 C10 1.416(2)
C9 C14 1.422(2)
C9' C14' 1.413(2)
C9' C10' 1.424(2)
C10 C11 1.396(2)
C10 C15 1.524(2)
C10' C11' 1.394(2)
C10' C15' 1.524(2)
C11 C12 1.389(2)
C11' C12' 1.395(2)
C12 C13 1.388(2)
C12 C18 1.523(2)
C12' C13' 1.387(2)
C12' C18' 1.520(2)
C13 C14 1.395(2)
C13' C14' 1.396(2)
C14 C21 1.524(2)
C14' C21' 1.525(2)
C15 C17 1.537(2)
C15 C16 1.534(2)
C15' C17' 1.530(2)
C15' C16' 1.530(2)
C18 C19 1.519(3)
C18 C20 1.532(2)
C18' C19' 1.517(3)
C18' C20' 1.527(2)
C21 C22 1.518(3)
C21 C23 1.523(2)
C21' C23' 1.532(2)
C21' C22' 1.534(2)
